data_7064110
loop_
_publ_author_name
'Wei, Jian-Sheng'
'Du, Xiu-Ru'
'Du, Zhi-Qiang'
'Zhong, Ling-Yi'
'Ma, Ao-Qiang'
'Wang, Jian'
'Xia, Ai-Bao'
'Xu, Dan-Qian'

_publ_section_title
;
 Cs2CO3-mediated ring-opening reactions of nitrocyclopropanes via in situ
 generated allenes with phosphite triesters: stereoselective construction
 of (E)-vinylphosphonates
;
_journal_issue 46
_journal_name_full 'New Journal of Chemistry'
_journal_page_first 19945
_journal_page_last 19949
_journal_paper_doi 10.1039/D5NJ02982A
_journal_volume 49
_journal_year 2025
_chemical_formula_moiety '2(C30 H33 O7 P), C6 H6 O'
_chemical_formula_sum 'C66 H72 O15 P2'
_chemical_formula_weight 1167.17
_space_group_crystal_system triclinic
_space_group_IT_number 2
_space_group_name_Hall '-P 1'
_space_group_name_H-M_alt 'P -1'
_atom_sites_solution_hydrogens geom
_atom_sites_solution_primary dual
_audit_creation_date 2023-12-09
_audit_creation_method
;
Olex2 1.5
(compiled 2022.04.07 svn.rca3783a0 for OlexSys, GUI svn.r6498)
;
_audit_update_record
;
2023-12-21 deposited with the CCDC.	2025-10-30 downloaded from the CCDC.
;
_cell_angle_alpha 91.4370(10)
_cell_angle_beta 100.122(2)
_cell_angle_gamma 97.3260(10)
_cell_formula_units_Z 1
_cell_length_a 8.4069(3)
_cell_length_b 9.1212(3)
_cell_length_c 20.3453(8)
_cell_measurement_reflns_used 4858
_cell_measurement_temperature 205.30
_cell_measurement_theta_max 30.51
_cell_measurement_theta_min 2.25
_cell_volume 1521.48(10)
_computing_cell_refinement 'SAINT V8.40B (Bruker, 2019)'
_computing_data_collection 'APEX5 V2023.9-2 (Bruker, 2023)'
_computing_data_reduction 'SAINT V8.40B (Bruker, 2019)'
_computing_molecular_graphics 'Olex2 1.5 (Dolomanov et al., 2009)'
_computing_publication_material 'Olex2 1.5 (Dolomanov et al., 2009)'
_computing_structure_refinement 'SHELXL 2019/3 (Sheldrick, 2015)'
_computing_structure_solution 'SHELXT 2018/2 (Sheldrick, 2018)'
_diffrn_ambient_temperature 205.30
_diffrn_detector CPAD
_diffrn_detector_area_resol_mean 7.41
_diffrn_detector_type 'Bruker PHOTON II'
_diffrn_measured_fraction_theta_full 0.995
_diffrn_measured_fraction_theta_max 0.994
_diffrn_measurement_device 'four-circle diffractometer'
_diffrn_measurement_device_type 'Bruker D8 VENTURE TXS PHOTON II'
_diffrn_measurement_method '\w and \f shutterless scans'
_diffrn_measurement_specimen_support 'nylon loop'
_diffrn_radiation_monochromator 'Helios Multi-layer Optic'
_diffrn_radiation_probe x-ray
_diffrn_radiation_type MoK\a
_diffrn_radiation_wavelength 0.71073
_diffrn_reflns_av_R_equivalents 0.0467
_diffrn_reflns_av_unetI/netI 0.0808
_diffrn_reflns_Laue_measured_fraction_full 0.995
_diffrn_reflns_Laue_measured_fraction_max 0.994
_diffrn_reflns_limit_h_max 11
_diffrn_reflns_limit_h_min -12
_diffrn_reflns_limit_k_max 13
_diffrn_reflns_limit_k_min -12
_diffrn_reflns_limit_l_max 29
_diffrn_reflns_limit_l_min -27
_diffrn_reflns_number 18392
_diffrn_reflns_point_group_measured_fraction_full 0.995
_diffrn_reflns_point_group_measured_fraction_max 0.994
_diffrn_reflns_theta_full 25.242
_diffrn_reflns_theta_max 30.533
_diffrn_reflns_theta_min 2.254
_diffrn_source TXS
_diffrn_source_current 40.0
_diffrn_source_power 1.8
_diffrn_source_type 'Rotaing Anode'
_diffrn_source_voltage 45.0
_diffrn_standards_number 0
_exptl_absorpt_coefficient_mu 0.139
_exptl_absorpt_correction_T_max 0.7461
_exptl_absorpt_correction_T_min 0.6213
_exptl_absorpt_correction_type multi-scan
_exptl_absorpt_process_details
;
SADABS-2016/2 (Bruker,2016/2) was used for absorption correction.
wR2(int) was 0.1354 before and 0.0500 after correction.
The Ratio of minimum to maximum transmission is 0.8327.
The \l/2 correction factor is Not present.
;
_exptl_crystal_density_diffrn 1.274
_exptl_crystal_description block
_exptl_crystal_F_000 618
_exptl_crystal_size_max 0.12
_exptl_crystal_size_mid 0.1
_exptl_crystal_size_min 0.09
_refine_diff_density_max 0.381
_refine_diff_density_min -0.319
_refine_diff_density_rms 0.052
_refine_ls_extinction_method none
_refine_ls_goodness_of_fit_ref 1.022
_refine_ls_hydrogen_treatment constr
_refine_ls_matrix_type full
_refine_ls_number_parameters 385
_refine_ls_number_reflns 9234
_refine_ls_number_restraints 0
_refine_ls_restrained_S_all 1.022
_refine_ls_R_factor_all 0.1169
_refine_ls_R_factor_gt 0.0602
_refine_ls_shift/su_max 0.000
_refine_ls_shift/su_mean 0.000
_refine_ls_structure_factor_coef Fsqd
_refine_ls_weighting_details 'w=1/[\s^2^(Fo^2^)+(0.0440P)^2^+0.6405P] where P=(Fo^2^+2Fc^2^)/3'
_refine_ls_weighting_scheme calc
_refine_ls_wR_factor_gt 0.1214
_refine_ls_wR_factor_ref 0.1496
_reflns_Friedel_coverage 0.000
_reflns_number_gt 5611
_reflns_number_total 9234
_reflns_threshold_expression 'I > 2\s(I)'
_cod_data_source_file d5nj02982a2.cif
_cod_data_source_block 231208lu_lgpz049652_0m
_cod_depositor_comments
;
The following automatic conversions were performed:

data item '_diffrn_radiation_probe' value 'X-ray' was changed to
'x-ray' in accordance with the
/home/data/users/saulius/crontab/automatic-downloads/rss-feeds/RSC/lib/dictionaries/cif_core.dic
dictionary named 'cif_core.dic' version 2.4.2 last updated on
2011-04-26.

Automatic conversion script
Id: cif_fix_values 8170 2020-07-09 18:12:32Z antanas 

 Adding full bibliography for 7064110.cif.
;
_cod_database_code 7064110
_shelx_shelxl_version_number 2019/3
_shelx_space_group_comment
;
The symmetry employed for this shelxl refinement is uniquely defined
by the following loop, which should always be used as a source of
symmetry information in preference to the above space-group names.
They are only intended as comments.
;
_shelx_estimated_absorpt_t_max 0.988
_shelx_estimated_absorpt_t_min 0.984
_olex2_refinement_description
;
1. Fixed Uiso
 At 1.2 times of:
  All C(H) groups, All C(H,H) groups
 At 1.5 times of:
  All C(H,H,H) groups, All O(H) groups
2. Others
 Fixed Sof: O8(0.5) H8A(0.5) H31(0.5)
3.a Ternary CH refined with riding coordinates:
 C24(H24)
3.b Secondary CH2 refined with riding coordinates:
 C26(H26A,H26B), C29(H29A,H29B)
3.c Aromatic/amide H refined with riding coordinates:
 C2(H2), C3(H3), C4(H4), C5(H5), C6(H6), C8(H8), C9(H9), C10(H10), C11(H11),
 C12(H12), C14(H14), C18(H18), C23(H23), C31(H31), C32(H32), C33(H33)
3.d Idealised Me refined as rotating group:
 C17(H17A,H17B,H17C), C20(H20A,H20B,H20C), C22(H22A,H22B,H22C), C27(H27A,H27B,
 H27C), C30(H30A,H30B,H30C)
3.e Idealised tetrahedral OH refined as rotating group:
 O8(H8A)
;
_olex2_submission_special_instructions 'No special instructions were received'
_site XU

loop_
_space_group_symop_operation_xyz
'x, y, z'
'-x, -y, -z'

loop_
_atom_site_label
_atom_site_type_symbol
_atom_site_fract_x
_atom_site_fract_y
_atom_site_fract_z
_atom_site_U_iso_or_equiv
_atom_site_adp_type
_atom_site_occupancy
_atom_site_site_symmetry_order
_atom_site_calc_flag
_atom_site_refinement_flags_posn
_atom_site_refinement_flags_adp
_atom_site_refinement_flags_occupancy
_atom_site_disorder_assembly
_atom_site_disorder_group
P1 P 0.57122(6) 0.42735(6) 0.30244(2) 0.03154(13) Uani 1 1 d . . . . .
O1 O 0.65023(17) 0.35723(17) 0.36085(7) 0.0410(4) Uani 1 1 d . . . . .
O2 O 0.68311(16) 0.54511(16) 0.26913(7) 0.0377(3) Uani 1 1 d . . . . .
O3 O 0.43688(17) 0.52620(15) 0.31763(7) 0.0350(3) Uani 1 1 d . . . . .
O4 O 0.13942(15) 0.26634(16) 0.17100(7) 0.0357(3) Uani 1 1 d . . . . .
O5 O 0.21545(18) 0.29080(16) 0.07078(7) 0.0398(4) Uani 1 1 d . . . . .
O6 O 0.51939(19) 0.56020(16) 0.10647(8) 0.0451(4) Uani 1 1 d . . . . .
O7 O 0.6181(2) 0.34316(18) 0.11066(9) 0.0514(4) Uani 1 1 d . . . . .
C1 C 0.3303(2) 0.4760(2) 0.36136(9) 0.0317(4) Uani 1 1 d . . . . .
C2 C 0.3594(3) 0.5397(2) 0.42522(10) 0.0411(5) Uani 1 1 d . . . . .
H2 H 0.448770 0.613241 0.439455 0.049 Uiso 1 1 calc R U . . .
C3 C 0.2539(3) 0.4927(3) 0.46793(11) 0.0507(6) Uani 1 1 d . . . . .
H3 H 0.272000 0.534138 0.511814 0.061 Uiso 1 1 calc R U . . .
C4 C 0.1225(3) 0.3857(3) 0.44644(12) 0.0491(6) Uani 1 1 d . . . . .
H4 H 0.051745 0.353880 0.475776 0.059 Uiso 1 1 calc R U . . .
C5 C 0.0946(3) 0.3253(2) 0.38220(13) 0.0454(5) Uani 1 1 d . . . . .
H5 H 0.004090 0.253132 0.367647 0.055 Uiso 1 1 calc R U . . .
C6 C 0.1991(3) 0.3702(2) 0.33879(11) 0.0384(5) Uani 1 1 d . . . . .
H6 H 0.180635 0.329197 0.294831 0.046 Uiso 1 1 calc R U . . .
C7 C 0.7674(2) 0.6724(2) 0.30768(10) 0.0330(4) Uani 1 1 d . . . . .
C8 C 0.9007(2) 0.6581(2) 0.35576(11) 0.0392(5) Uani 1 1 d . . . . .
H8 H 0.936370 0.565364 0.363294 0.047 Uiso 1 1 calc R U . . .
C9 C 0.9813(3) 0.7837(2) 0.39288(11) 0.0426(5) Uani 1 1 d . . . . .
H9 H 1.072784 0.776447 0.426013 0.051 Uiso 1 1 calc R U . . .
C10 C 0.9282(3) 0.9185(3) 0.38154(12) 0.0455(6) Uani 1 1 d . . . . .
H10 H 0.982171 1.003102 0.407376 0.055 Uiso 1 1 calc R U . . .
C11 C 0.7957(3) 0.9299(3) 0.33221(13) 0.0497(6) Uani 1 1 d . . . . .
H11 H 0.760780 1.022666 0.324062 0.060 Uiso 1 1 calc R U . . .
C12 C 0.7138(3) 0.8060(2) 0.29467(11) 0.0428(5) Uani 1 1 d . . . . .
H12 H 0.623349 0.813309 0.261005 0.051 Uiso 1 1 calc R U . . .
C13 C 0.4751(2) 0.3051(2) 0.23312(9) 0.0285(4) Uani 1 1 d . . . . .
C14 C 0.4641(2) 0.1608(2) 0.24472(9) 0.0311(4) Uani 1 1 d . . . . .
H14 H 0.517318 0.138824 0.287217 0.037 Uiso 1 1 calc R U . . .
C15 C 0.3827(2) 0.0310(2) 0.20198(10) 0.0329(4) Uani 1 1 d . . . . .
C16 C 0.3033(3) -0.0884(2) 0.23129(11) 0.0395(5) Uani 1 1 d . . . . .
C17 C 0.3020(3) -0.0890(3) 0.30523(13) 0.0570(7) Uani 1 1 d . . . . .
H17A H 0.413219 -0.076182 0.329651 0.086 Uiso 1 1 calc R U . . .
H17B H 0.245394 -0.182569 0.315687 0.086 Uiso 1 1 calc R U . . .
H17C H 0.246531 -0.008718 0.317957 0.086 Uiso 1 1 calc R U . . .
C18 C 0.2217(3) -0.2076(2) 0.18941(13) 0.0484(6) Uani 1 1 d . . . . .
H18 H 0.168464 -0.288195 0.208552 0.058 Uiso 1 1 calc R U . . .
C19 C 0.2152(3) -0.2132(2) 0.12095(13) 0.0488(6) Uani 1 1 d . . . . .
C20 C 0.1226(3) -0.3461(3) 0.07813(16) 0.0692(9) Uani 1 1 d . . . . .
H20A H 0.040003 -0.313604 0.044193 0.104 Uiso 1 1 calc R U . . .
H20B H 0.070931 -0.414970 0.106013 0.104 Uiso 1 1 calc R U . . .
H20C H 0.197766 -0.394518 0.056782 0.104 Uiso 1 1 calc R U . . .
C21 C 0.2974(3) -0.0957(2) 0.09233(11) 0.0435(5) Uani 1 1 d . . . . .
C22 C 0.2904(4) -0.0931(3) 0.01808(12) 0.0696(8) Uani 1 1 d . . . . .
H22A H 0.178583 -0.091825 -0.004065 0.104 Uiso 1 1 calc R U . . .
H22B H 0.330307 -0.180596 0.002605 0.104 Uiso 1 1 calc R U . . .
H22C H 0.357744 -0.005323 0.007746 0.104 Uiso 1 1 calc R U . . .
C23 C 0.3812(3) 0.0230(2) 0.13347(10) 0.0365(5) Uani 1 1 d . . . . .
H23 H 0.439051 0.100915 0.114407 0.044 Uiso 1 1 calc R U . . .
C24 C 0.4039(2) 0.3834(2) 0.17160(9) 0.0288(4) Uani 1 1 d . . . . .
H24 H 0.378487 0.478716 0.188605 0.035 Uiso 1 1 calc R U . . .
C25 C 0.5272(2) 0.4232(2) 0.12597(9) 0.0326(4) Uani 1 1 d . . . . .
C26 C 0.6353(3) 0.6233(3) 0.06609(13) 0.0548(7) Uani 1 1 d . . . . .
H26A H 0.577168 0.648402 0.022615 0.066 Uiso 1 1 calc R U . . .
H26B H 0.708240 0.551445 0.058466 0.066 Uiso 1 1 calc R U . . .
C27 C 0.7309(3) 0.7583(3) 0.10233(15) 0.0613(7) Uani 1 1 d . . . . .
H27A H 0.801344 0.807230 0.074258 0.092 Uiso 1 1 calc R U . . .
H27B H 0.796688 0.731042 0.143130 0.092 Uiso 1 1 calc R U . . .
H27C H 0.657093 0.824825 0.113297 0.092 Uiso 1 1 calc R U . . .
C28 C 0.2445(2) 0.3060(2) 0.13073(9) 0.0301(4) Uani 1 1 d . . . . .
C29 C -0.0184(2) 0.1878(3) 0.13945(11) 0.0454(6) Uani 1 1 d . . . . .
H29A H -0.003963 0.101293 0.112693 0.054 Uiso 1 1 calc R U . . .
H29B H -0.079474 0.252849 0.110054 0.054 Uiso 1 1 calc R U . . .
C30 C -0.1075(3) 0.1410(3) 0.19413(14) 0.0614(7) Uani 1 1 d . . . . .
H30A H -0.214816 0.090158 0.174998 0.092 Uiso 1 1 calc R U . . .
H30B H -0.118624 0.227388 0.220849 0.092 Uiso 1 1 calc R U . . .
H30C H -0.047157 0.074770 0.222165 0.092 Uiso 1 1 calc R U . . .
O8 O 0.7466(4) 0.1633(3) 0.44622(18) 0.0494(8) Uani 0.5 1 d . . P A 1
H8A H 0.709083 0.222683 0.419397 0.074 Uiso 0.5 1 calc R U P A 1
C31 C 0.6180(3) 0.0809(2) 0.47101(11) 0.0409(5) Uani 1 1 d . . . . .
H31 H 0.698827 0.135898 0.451713 0.049 Uiso 0.5 1 calc R U P A 2
C32 C 0.4681(3) 0.1277(2) 0.46818(10) 0.0421(5) Uani 1 1 d . . . . .
H32 H 0.445539 0.214245 0.446247 0.051 Uiso 1 1 calc R U . . .
C33 C 0.3507(3) 0.0484(3) 0.49740(12) 0.0459(5) Uani 1 1 d . . . . .
H33 H 0.248958 0.081796 0.495953 0.055 Uiso 1 1 calc R U . . .

loop_
_atom_site_aniso_label
_atom_site_aniso_U_11
_atom_site_aniso_U_22
_atom_site_aniso_U_33
_atom_site_aniso_U_23
_atom_site_aniso_U_13
_atom_site_aniso_U_12
P1 0.0310(3) 0.0378(3) 0.0229(2) -0.00067(19) 0.00349(19) -0.0041(2)
O1 0.0390(8) 0.0509(9) 0.0280(7) 0.0045(6) -0.0002(6) -0.0043(7)
O2 0.0363(7) 0.0456(8) 0.0272(7) -0.0005(6) 0.0055(6) -0.0092(6)
O3 0.0396(8) 0.0351(7) 0.0305(7) -0.0012(6) 0.0112(6) -0.0005(6)
O4 0.0268(7) 0.0494(8) 0.0283(7) -0.0036(6) 0.0021(6) 0.0001(6)
O5 0.0466(8) 0.0462(9) 0.0238(7) -0.0013(6) 0.0000(6) 0.0055(7)
O6 0.0574(10) 0.0367(8) 0.0466(9) 0.0076(7) 0.0257(8) 0.0029(7)
O7 0.0550(10) 0.0550(10) 0.0560(10) 0.0147(8) 0.0309(8) 0.0210(8)
C1 0.0373(10) 0.0309(10) 0.0280(9) -0.0010(7) 0.0094(8) 0.0045(8)
C2 0.0450(12) 0.0467(12) 0.0310(11) -0.0087(9) 0.0043(9) 0.0091(10)
C3 0.0613(15) 0.0698(17) 0.0269(11) 0.0008(10) 0.0106(10) 0.0271(13)
C4 0.0523(14) 0.0582(15) 0.0468(14) 0.0182(11) 0.0239(11) 0.0216(12)
C5 0.0444(12) 0.0371(12) 0.0575(15) 0.0054(10) 0.0179(11) 0.0029(9)
C6 0.0433(12) 0.0349(11) 0.0369(11) -0.0061(8) 0.0116(9) -0.0001(9)
C7 0.0307(10) 0.0362(10) 0.0304(10) 0.0046(8) 0.0070(8) -0.0052(8)
C8 0.0368(11) 0.0355(11) 0.0425(12) 0.0082(9) 0.0012(9) 0.0012(9)
C9 0.0351(11) 0.0438(12) 0.0427(12) 0.0063(10) -0.0033(9) -0.0045(9)
C10 0.0430(12) 0.0401(12) 0.0503(13) -0.0012(10) 0.0082(10) -0.0056(10)
C11 0.0485(13) 0.0358(12) 0.0651(16) 0.0099(11) 0.0104(12) 0.0053(10)
C12 0.0325(11) 0.0488(13) 0.0459(13) 0.0141(10) 0.0038(9) 0.0036(9)
C13 0.0261(9) 0.0362(10) 0.0223(8) -0.0014(7) 0.0052(7) 0.0006(7)
C14 0.0279(9) 0.0387(11) 0.0264(9) 0.0000(8) 0.0044(7) 0.0047(8)
C15 0.0319(10) 0.0321(10) 0.0351(10) -0.0009(8) 0.0033(8) 0.0096(8)
C16 0.0379(11) 0.0373(11) 0.0447(12) -0.0004(9) 0.0097(9) 0.0080(9)
C17 0.0716(17) 0.0507(14) 0.0531(15) 0.0077(12) 0.0268(13) 0.0021(13)
C18 0.0417(12) 0.0336(11) 0.0693(17) -0.0005(11) 0.0086(11) 0.0052(9)
C19 0.0405(12) 0.0354(12) 0.0667(16) -0.0136(11) -0.0055(11) 0.0150(9)
C20 0.0571(16) 0.0482(15) 0.093(2) -0.0309(14) -0.0092(15) 0.0102(12)
C21 0.0488(13) 0.0411(12) 0.0394(12) -0.0108(9) -0.0023(10) 0.0184(10)
C22 0.093(2) 0.0711(18) 0.0395(14) -0.0217(12) -0.0065(14) 0.0217(16)
C23 0.0405(11) 0.0344(10) 0.0349(11) -0.0017(8) 0.0036(9) 0.0109(9)
C24 0.0308(9) 0.0310(9) 0.0240(9) -0.0017(7) 0.0047(7) 0.0027(7)
C25 0.0350(10) 0.0384(11) 0.0239(9) 0.0005(8) 0.0047(8) 0.0040(8)
C26 0.0699(17) 0.0495(14) 0.0484(14) 0.0054(11) 0.0307(13) -0.0076(12)
C27 0.0554(15) 0.0574(16) 0.0706(18) 0.0008(14) 0.0206(14) -0.0068(13)
C28 0.0318(10) 0.0315(10) 0.0275(9) 0.0000(7) 0.0036(8) 0.0086(8)
C29 0.0301(10) 0.0549(14) 0.0446(13) -0.0057(10) -0.0041(9) -0.0028(10)
C30 0.0359(12) 0.0770(19) 0.0662(17) 0.0062(14) 0.0073(12) -0.0100(12)
O8 0.0470(18) 0.0438(18) 0.059(2) 0.0187(15) 0.0126(16) 0.0061(14)
C31 0.0473(12) 0.0391(11) 0.0348(11) 0.0011(9) 0.0058(9) 0.0027(9)
C32 0.0564(14) 0.0357(11) 0.0327(11) 0.0047(9) 0.0024(10) 0.0077(10)
C33 0.0467(13) 0.0472(13) 0.0446(13) 0.0056(10) 0.0061(10) 0.0122(10)

loop_
_atom_type_symbol
_atom_type_description
_atom_type_scat_dispersion_real
_atom_type_scat_dispersion_imag
_atom_type_scat_source
C C 0.0033 0.0016 'International Tables Vol C Tables 4.2.6.8 and 6.1.1.4'
H H 0.0000 0.0000 'International Tables Vol C Tables 4.2.6.8 and 6.1.1.4'
O O 0.0106 0.0060 'International Tables Vol C Tables 4.2.6.8 and 6.1.1.4'
P P 0.1023 0.0942 'International Tables Vol C Tables 4.2.6.8 and 6.1.1.4'

loop_
_geom_angle_atom_site_label_1
_geom_angle_atom_site_label_2
_geom_angle_atom_site_label_3
_geom_angle
_geom_angle_site_symmetry_1
_geom_angle_site_symmetry_3
_geom_angle_publ_flag
O1 P1 O2 116.83(8) . . ?
O1 P1 O3 114.03(9) . . ?
O1 P1 C13 115.67(9) . . ?
O2 P1 O3 99.93(8) . . ?
O2 P1 C13 102.33(8) . . ?
O3 P1 C13 106.15(8) . . ?
C7 O2 P1 119.33(12) . . ?
C1 O3 P1 119.74(12) . . ?
C28 O4 C29 116.47(15) . . ?
C25 O6 C26 118.49(19) . . ?
C2 C1 O3 118.16(18) . . ?
C6 C1 O3 119.72(17) . . ?
C6 C1 C2 122.1(2) . . ?
C1 C2 H2 120.8 . . ?
C1 C2 C3 118.4(2) . . ?
C3 C2 H2 120.8 . . ?
C2 C3 H3 119.8 . . ?
C4 C3 C2 120.4(2) . . ?
C4 C3 H3 119.8 . . ?
C3 C4 H4 119.9 . . ?
C5 C4 C3 120.2(2) . . ?
C5 C4 H4 119.9 . . ?
C4 C5 H5 119.8 . . ?
C4 C5 C6 120.4(2) . . ?
C6 C5 H5 119.8 . . ?
C1 C6 C5 118.6(2) . . ?
C1 C6 H6 120.7 . . ?
C5 C6 H6 120.7 . . ?
C8 C7 O2 119.30(18) . . ?
C12 C7 O2 118.36(17) . . ?
C12 C7 C8 122.33(19) . . ?
C7 C8 H8 120.8 . . ?
C7 C8 C9 118.4(2) . . ?
C9 C8 H8 120.8 . . ?
C8 C9 H9 119.8 . . ?
C10 C9 C8 120.38(19) . . ?
C10 C9 H9 119.8 . . ?
C9 C10 H10 120.0 . . ?
C9 C10 C11 119.9(2) . . ?
C11 C10 H10 120.0 . . ?
C10 C11 H11 119.7 . . ?
C10 C11 C12 120.6(2) . . ?
C12 C11 H11 119.7 . . ?
C7 C12 C11 118.39(19) . . ?
C7 C12 H12 120.8 . . ?
C11 C12 H12 120.8 . . ?
C14 C13 P1 115.64(14) . . ?
C14 C13 C24 130.05(16) . . ?
C24 C13 P1 114.02(13) . . ?
C13 C14 H14 114.7 . . ?
C13 C14 C15 130.64(17) . . ?
C15 C14 H14 114.7 . . ?
C16 C15 C14 118.84(19) . . ?
C23 C15 C14 122.08(18) . . ?
C23 C15 C16 119.08(19) . . ?
C15 C16 C17 122.2(2) . . ?
C18 C16 C15 117.8(2) . . ?
C18 C16 C17 120.0(2) . . ?
C16 C17 H17A 109.5 . . ?
C16 C17 H17B 109.5 . . ?
C16 C17 H17C 109.5 . . ?
H17A C17 H17B 109.5 . . ?
H17A C17 H17C 109.5 . . ?
H17B C17 H17C 109.5 . . ?
C16 C18 H18 118.4 . . ?
C19 C18 C16 123.1(2) . . ?
C19 C18 H18 118.4 . . ?
C18 C19 C20 120.4(2) . . ?
C18 C19 C21 118.8(2) . . ?
C21 C19 C20 120.8(2) . . ?
C19 C20 H20A 109.5 . . ?
C19 C20 H20B 109.5 . . ?
C19 C20 H20C 109.5 . . ?
H20A C20 H20B 109.5 . . ?
H20A C20 H20C 109.5 . . ?
H20B C20 H20C 109.5 . . ?
C19 C21 C22 121.3(2) . . ?
C23 C21 C19 118.8(2) . . ?
C23 C21 C22 119.9(2) . . ?
C21 C22 H22A 109.5 . . ?
C21 C22 H22B 109.5 . . ?
C21 C22 H22C 109.5 . . ?
H22A C22 H22B 109.5 . . ?
H22A C22 H22C 109.5 . . ?
H22B C22 H22C 109.5 . . ?
C15 C23 H23 118.8 . . ?
C21 C23 C15 122.4(2) . . ?
C21 C23 H23 118.8 . . ?
C13 C24 H24 105.8 . . ?
C13 C24 C25 112.56(15) . . ?
C25 C24 H24 105.8 . . ?
C28 C24 C13 115.99(15) . . ?
C28 C24 H24 105.8 . . ?
C28 C24 C25 109.97(15) . . ?
O6 C25 C24 109.85(18) . . ?
O7 C25 O6 125.20(19) . . ?
O7 C25 C24 124.94(18) . . ?
O6 C26 H26A 110.0 . . ?
O6 C26 H26B 110.0 . . ?
O6 C26 C27 108.3(2) . . ?
H26A C26 H26B 108.4 . . ?
C27 C26 H26A 110.0 . . ?
C27 C26 H26B 110.0 . . ?
C26 C27 H27A 109.5 . . ?
C26 C27 H27B 109.5 . . ?
C26 C27 H27C 109.5 . . ?
H27A C27 H27B 109.5 . . ?
H27A C27 H27C 109.5 . . ?
H27B C27 H27C 109.5 . . ?
O4 C28 C24 109.81(15) . . ?
O5 C28 O4 125.23(17) . . ?
O5 C28 C24 124.84(18) . . ?
O4 C29 H29A 110.3 . . ?
O4 C29 H29B 110.3 . . ?
O4 C29 C30 106.98(18) . . ?
H29A C29 H29B 108.6 . . ?
C30 C29 H29A 110.3 . . ?
C30 C29 H29B 110.3 . . ?
C29 C30 H30A 109.5 . . ?
C29 C30 H30B 109.5 . . ?
C29 C30 H30C 109.5 . . ?
H30A C30 H30B 109.5 . . ?
H30A C30 H30C 109.5 . . ?
H30B C30 H30C 109.5 . . ?
C31 O8 H8A 109.5 . . ?
C32 C31 O8 122.6(2) . . ?
C32 C31 H31 120.3 . . ?
C32 C31 C33 119.5(2) . 2_656 ?
C33 C31 O8 117.8(2) 2_656 . ?
C33 C31 H31 120.3 2_656 . ?
C31 C32 H32 119.9 . . ?
C31 C32 C33 120.2(2) . . ?
C33 C32 H32 119.9 . . ?
C31 C33 H33 119.8 2_656 . ?
C32 C33 C31 120.3(2) . 2_656 ?
C32 C33 H33 119.8 . . ?

loop_
_geom_bond_atom_site_label_1
_geom_bond_atom_site_label_2
_geom_bond_distance
_geom_bond_site_symmetry_2
_geom_bond_publ_flag
P1 O1 1.4600(14) . ?
P1 O2 1.5813(14) . ?
P1 O3 1.5976(16) . ?
P1 C13 1.7820(18) . ?
O2 C7 1.419(2) . ?
O3 C1 1.414(2) . ?
O4 C28 1.331(2) . ?
O4 C29 1.456(2) . ?
O5 C28 1.202(2) . ?
O6 C25 1.326(2) . ?
O6 C26 1.455(3) . ?
O7 C25 1.196(3) . ?
C1 C2 1.378(3) . ?
C1 C6 1.374(3) . ?
C2 H2 0.9400 . ?
C2 C3 1.385(3) . ?
C3 H3 0.9400 . ?
C3 C4 1.378(3) . ?
C4 H4 0.9400 . ?
C4 C5 1.375(3) . ?
C5 H5 0.9400 . ?
C5 C6 1.385(3) . ?
C6 H6 0.9400 . ?
C7 C8 1.374(3) . ?
C7 C12 1.369(3) . ?
C8 H8 0.9400 . ?
C8 C9 1.386(3) . ?
C9 H9 0.9400 . ?
C9 C10 1.372(3) . ?
C10 H10 0.9400 . ?
C10 C11 1.379(3) . ?
C11 H11 0.9400 . ?
C11 C12 1.381(3) . ?
C12 H12 0.9400 . ?
C13 C14 1.337(3) . ?
C13 C24 1.525(2) . ?
C14 H14 0.9400 . ?
C14 C15 1.469(3) . ?
C15 C16 1.405(3) . ?
C15 C23 1.392(3) . ?
C16 C17 1.506(3) . ?
C16 C18 1.392(3) . ?
C17 H17A 0.9700 . ?
C17 H17B 0.9700 . ?
C17 H17C 0.9700 . ?
C18 H18 0.9400 . ?
C18 C19 1.384(4) . ?
C19 C20 1.517(3) . ?
C19 C21 1.396(3) . ?
C20 H20A 0.9700 . ?
C20 H20B 0.9700 . ?
C20 H20C 0.9700 . ?
C21 C22 1.502(3) . ?
C21 C23 1.387(3) . ?
C22 H22A 0.9700 . ?
C22 H22B 0.9700 . ?
C22 H22C 0.9700 . ?
C23 H23 0.9400 . ?
C24 H24 0.9900 . ?
C24 C25 1.525(3) . ?
C24 C28 1.524(2) . ?
C26 H26A 0.9800 . ?
C26 H26B 0.9800 . ?
C26 C27 1.483(3) . ?
C27 H27A 0.9700 . ?
C27 H27B 0.9700 . ?
C27 H27C 0.9700 . ?
C29 H29A 0.9800 . ?
C29 H29B 0.9800 . ?
C29 C30 1.489(3) . ?
C30 H30A 0.9700 . ?
C30 H30B 0.9700 . ?
C30 H30C 0.9700 . ?
O8 H8A 0.8300 . ?
O8 C31 1.410(4) . ?
C31 H31 0.9400 . ?
C31 C32 1.374(3) . ?
C31 C33 1.389(3) 2_656 ?
C32 H32 0.9400 . ?
C32 C33 1.377(3) . ?
C33 H33 0.9400 . ?

loop_
_geom_torsion_atom_site_label_1
_geom_torsion_atom_site_label_2
_geom_torsion_atom_site_label_3
_geom_torsion_atom_site_label_4
_geom_torsion
_geom_torsion_site_symmetry_1
_geom_torsion_site_symmetry_2
_geom_torsion_site_symmetry_3
_geom_torsion_site_symmetry_4
_geom_torsion_publ_flag
P1 O2 C7 C8 73.7(2) . . . . ?
P1 O2 C7 C12 -107.30(19) . . . . ?
P1 O3 C1 C2 103.71(19) . . . . ?
P1 O3 C1 C6 -78.4(2) . . . . ?
P1 C13 C14 C15 174.47(18) . . . . ?
P1 C13 C24 C25 88.47(18) . . . . ?
P1 C13 C24 C28 -143.66(15) . . . . ?
O1 P1 O2 C7 -59.56(17) . . . . ?
O1 P1 O3 C1 -40.31(15) . . . . ?
O1 P1 C13 C14 9.36(19) . . . . ?
O1 P1 C13 C24 -176.18(13) . . . . ?
O2 P1 O3 C1 -165.75(13) . . . . ?
O2 P1 C13 C14 137.50(16) . . . . ?
O2 P1 C13 C24 -48.04(15) . . . . ?
O2 C7 C8 C9 -179.95(19) . . . . ?
O2 C7 C12 C11 179.93(19) . . . . ?
O3 P1 O2 C7 63.93(15) . . . . ?
O3 P1 C13 C14 -118.20(15) . . . . ?
O3 P1 C13 C24 56.26(15) . . . . ?
O3 C1 C2 C3 178.97(18) . . . . ?
O3 C1 C6 C5 -178.64(18) . . . . ?
C1 C2 C3 C4 -0.5(3) . . . . ?
C2 C1 C6 C5 -0.9(3) . . . . ?
C2 C3 C4 C5 -0.4(4) . . . . ?
C3 C4 C5 C6 0.7(4) . . . . ?
C4 C5 C6 C1 -0.1(3) . . . . ?
C6 C1 C2 C3 1.2(3) . . . . ?
C7 C8 C9 C10 0.0(3) . . . . ?
C8 C7 C12 C11 -1.1(3) . . . . ?
C8 C9 C10 C11 -1.1(4) . . . . ?
C9 C10 C11 C12 1.1(4) . . . . ?
C10 C11 C12 C7 0.0(4) . . . . ?
C12 C7 C8 C9 1.1(3) . . . . ?
C13 P1 O2 C7 173.04(14) . . . . ?
C13 P1 O3 C1 88.21(14) . . . . ?
C13 C14 C15 C16 -142.0(2) . . . . ?
C13 C14 C15 C23 37.8(3) . . . . ?
C13 C24 C25 O6 -135.61(17) . . . . ?
C13 C24 C25 O7 43.8(3) . . . . ?
C13 C24 C28 O4 48.5(2) . . . . ?
C13 C24 C28 O5 -135.4(2) . . . . ?
C14 C13 C24 C25 -98.1(2) . . . . ?
C14 C13 C24 C28 29.8(3) . . . . ?
C14 C15 C16 C17 -1.3(3) . . . . ?
C14 C15 C16 C18 177.60(19) . . . . ?
C14 C15 C23 C21 -176.56(19) . . . . ?
C15 C16 C18 C19 -0.2(3) . . . . ?
C16 C15 C23 C21 3.2(3) . . . . ?
C16 C18 C19 C20 -179.4(2) . . . . ?
C16 C18 C19 C21 1.6(4) . . . . ?
C17 C16 C18 C19 178.8(2) . . . . ?
C18 C19 C21 C22 -178.0(2) . . . . ?
C18 C19 C21 C23 -0.6(3) . . . . ?
C19 C21 C23 C15 -1.7(3) . . . . ?
C20 C19 C21 C22 3.0(3) . . . . ?
C20 C19 C21 C23 -179.6(2) . . . . ?
C22 C21 C23 C15 175.6(2) . . . . ?
C23 C15 C16 C17 178.9(2) . . . . ?
C23 C15 C16 C18 -2.1(3) . . . . ?
C24 C13 C14 C15 1.1(4) . . . . ?
C25 O6 C26 C27 -120.6(2) . . . . ?
C25 C24 C28 O4 177.64(16) . . . . ?
C25 C24 C28 O5 -6.2(3) . . . . ?
C26 O6 C25 O7 -3.4(3) . . . . ?
C26 O6 C25 C24 175.92(17) . . . . ?
C28 O4 C29 C30 174.02(19) . . . . ?
C28 C24 C25 O6 93.40(18) . . . . ?
C28 C24 C25 O7 -87.2(2) . . . . ?
C29 O4 C28 O5 5.2(3) . . . . ?
C29 O4 C28 C24 -178.73(16) . . . . ?
O8 C31 C32 C33 -175.3(3) . . . . ?
C31 C32 C33 C31 -1.0(4) . . . 2_656 ?
C33 C31 C32 C33 1.0(4) 2_656 . . . ?
